data_7244893
loop_
_publ_author_name
'Miller, Daniel'
'Voell, Sabine Anna'
'Sosi\<c, Izidor'
'Proj, Matic'
'Rossanese, Olivia'
'Schnakenburg, Gregor'
'G\"utschow, Michael'
'Collins, Ian'
'Steinebach, Christian'

_publ_section_title
;
 Encoding BRAF Inhibitor Functions in Protein Degraders
;
_journal_name_full 'RSC Medicinal Chemistry'
_journal_paper_doi 10.1039/D2MD00064D
_journal_year 2022
_chemical_formula_moiety 'C17 H14 Br F2 N3 O3 S'
_chemical_formula_sum 'C17 H14 Br F2 N3 O3 S'
_chemical_formula_weight 458.28
_chemical_name_systematic SAV-18
_space_group_crystal_system triclinic
_space_group_IT_number 2
_space_group_name_Hall '-P 1'
_space_group_name_H-M_alt 'P -1'
_atom_sites_solution_hydrogens mixed
_atom_sites_solution_primary direct
_audit_creation_date 2019-10-02
_audit_creation_method
;
Olex2 1.2
(compiled 2018.04.18 svn.r3501 for OlexSys, GUI svn.r5488)
;
_audit_update_record
;
2022-01-21 deposited with the CCDC.	2022-05-05 downloaded from the CCDC.
;
_cell_angle_alpha 90.654(4)
_cell_angle_beta 91.728(4)
_cell_angle_gamma 103.495(4)
_cell_formula_units_Z 2
_cell_length_a 6.4327(4)
_cell_length_b 7.6898(6)
_cell_length_c 18.8782(14)
_cell_measurement_reflns_used 6464
_cell_measurement_temperature 100
_cell_measurement_theta_max 30.10
_cell_measurement_theta_min 2.16
_cell_volume 907.47(11)
_computing_cell_refinement 'SAINT V8.38A (?, 2016)'
_computing_data_reduction 'SAINT V8.38A (?, 2016)'
_computing_molecular_graphics 'Olex2 (Dolomanov et al., 2009)'
_computing_publication_material 'Olex2 (Dolomanov et al., 2009)'
_computing_structure_refinement 'ShelXL (Sheldrick, 2015)'
_computing_structure_solution 'XS (Sheldrick, 2008)'
_diffrn_ambient_temperature 100
_diffrn_measured_fraction_theta_full 0.998
_diffrn_measured_fraction_theta_max 0.999
_diffrn_measurement_device_type 'Bruker X8-KappaApexII'
_diffrn_measurement_method '\f and \w scans'
_diffrn_radiation_type MoK\a
_diffrn_radiation_wavelength 0.71073
_diffrn_reflns_av_R_equivalents 0.0848
_diffrn_reflns_av_unetI/netI 0.0537
_diffrn_reflns_Laue_measured_fraction_full 0.998
_diffrn_reflns_Laue_measured_fraction_max 0.999
_diffrn_reflns_limit_h_max 8
_diffrn_reflns_limit_h_min -8
_diffrn_reflns_limit_k_max 10
_diffrn_reflns_limit_k_min -10
_diffrn_reflns_limit_l_max 24
_diffrn_reflns_limit_l_min -24
_diffrn_reflns_number 33623
_diffrn_reflns_point_group_measured_fraction_full 0.998
_diffrn_reflns_point_group_measured_fraction_max 0.999
_diffrn_reflns_theta_full 25.242
_diffrn_reflns_theta_max 27.998
_diffrn_reflns_theta_min 2.724
_diffrn_standards_number 0
_exptl_absorpt_coefficient_mu 2.423
_exptl_absorpt_correction_T_max 0.7460
_exptl_absorpt_correction_T_min 0.6154
_exptl_absorpt_correction_type empirical
_exptl_absorpt_process_details
'SADABS-2016/2 (Bruker,2016/2) was used for absorption correction. wR2(int) was 0.1135 before and 0.0661 after correction. The Ratio of minimum to maximum transmission is 0.8249. The \l/2 correction factor is Not present.'
_exptl_crystal_colour 'clear colourless'
_exptl_crystal_colour_lustre clear
_exptl_crystal_colour_primary colourless
_exptl_crystal_density_diffrn 1.677
_exptl_crystal_description plank
_exptl_crystal_F_000 460
_exptl_crystal_size_max 0.22
_exptl_crystal_size_mid 0.08
_exptl_crystal_size_min 0.02
_refine_diff_density_max 0.736
_refine_diff_density_min -0.785
_refine_diff_density_rms 0.090
_refine_ls_extinction_method none
_refine_ls_goodness_of_fit_ref 1.009
_refine_ls_hydrogen_treatment constr
_refine_ls_matrix_type full
_refine_ls_number_parameters 245
_refine_ls_number_reflns 4393
_refine_ls_number_restraints 0
_refine_ls_restrained_S_all 1.009
_refine_ls_R_factor_all 0.0609
_refine_ls_R_factor_gt 0.0344
_refine_ls_shift/su_max 0.000
_refine_ls_shift/su_mean 0.000
_refine_ls_structure_factor_coef Fsqd
_refine_ls_weighting_details
;
 w=1/[\s^2^(Fo^2^)+(0.0342P)^2^+0.6512P]
 where P=(Fo^2^+2Fc^2^)/3
;
_refine_ls_weighting_scheme calc
_refine_ls_wR_factor_gt 0.0745
_refine_ls_wR_factor_ref 0.0841
_reflns_Friedel_coverage 0.000
_reflns_number_gt 3301
_reflns_number_total 4393
_reflns_threshold_expression 'I > 2\s(I)'
_cod_data_source_file d2md00064d2.cif
_cod_data_source_block 6145f
_cod_database_code 7244893
_shelxl_version_number 2013-2
_shelx_space_group_comment
;
The symmetry employed for this shelxl refinement is uniquely defined
by the following loop, which should always be used as a source of
symmetry information in preference to the above space-group names.
They are only intended as comments.
;
_shelx_estimated_absorpt_t_max 0.953
_shelx_estimated_absorpt_t_min 0.618
_olex2_refinement_description
;
1. Fixed Uiso
 At 1.2 times of:
  All C(H) groups, All C(H,H) groups, All N(H) groups
 At 1.5 times of:
  All C(H,H,H) groups
2.a Riding coordinates:
 N3(H3)
2.b Secondary CH2 refined with riding coordinates:
 C15(H15A,H15B), C16(H16A,H16B)
2.c Aromatic/amide H refined with riding coordinates:
 N1(H1), C3(H3A), C5(H5), C7(H7), C12(H12), C13(H13)
2.d Idealised Me refined as rotating group:
 C17(H17A,H17B,H17C)
;
_olex2_submission_special_instructions 'No special instructions were received'

loop_
_space_group_symop_operation_xyz
'x, y, z'
'-x, -y, -z'

loop_
_atom_site_label
_atom_site_type_symbol
_atom_site_fract_x
_atom_site_fract_y
_atom_site_fract_z
_atom_site_U_iso_or_equiv
_atom_site_adp_type
_atom_site_occupancy
_atom_site_site_symmetry_order
_atom_site_calc_flag
_atom_site_refinement_flags_posn
_atom_site_refinement_flags_adp
_atom_site_refinement_flags_occupancy
_atom_site_disorder_assembly
_atom_site_disorder_group
Br Br 0.32292(4) 0.97021(4) 0.11297(2) 0.02263(9) Uani 1 1 d . . . . .
S S -0.28324(11) 0.76786(9) -0.45913(4) 0.01920(16) Uani 1 1 d . . . . .
F1 F -0.2028(3) 0.7437(2) -0.27621(8) 0.0241(4) Uani 1 1 d . . . . .
F2 F 0.3165(3) 0.4094(2) -0.24832(9) 0.0304(4) Uani 1 1 d . . . . .
O1 O 0.3111(3) 0.7492(3) -0.17655(11) 0.0292(5) Uani 1 1 d . . . . .
O2 O -0.0648(3) 0.8066(3) -0.47932(11) 0.0273(5) Uani 1 1 d . . . . .
O3 O -0.4501(3) 0.7290(3) -0.51368(10) 0.0256(5) Uani 1 1 d . . . . .
N1 N -0.3424(3) 0.5332(3) -0.08002(12) 0.0197(5) Uani 1 1 d . . . . .
H1 H -0.4761 0.4780 -0.0732 0.024 Uiso 1 1 calc R . . . .
N2 N -0.2502(3) 0.6592(3) 0.03680(12) 0.0199(5) Uani 1 1 d . . . . .
N3 N -0.3311(4) 0.5918(3) -0.40865(12) 0.0183(5) Uani 1 1 d . . . . .
H3 H -0.4367 0.5932 -0.3819 0.022 Uiso 1 1 d R . . . .
C1 C -0.0321(4) 0.6350(4) -0.13366(14) 0.0175(6) Uani 1 1 d . . . . .
C2 C -0.0047(4) 0.6990(4) -0.06133(14) 0.0168(6) Uani 1 1 d . . . . .
C3 C 0.1597(4) 0.8022(4) -0.01856(14) 0.0184(6) Uani 1 1 d . . . . .
H3A H 0.2977 0.8502 -0.0362 0.022 Uiso 1 1 calc R . . . .
C4 C 0.1115(4) 0.8310(4) 0.05057(14) 0.0185(6) Uani 1 1 d . . . . .
C5 C -0.0908(4) 0.7597(4) 0.07658(15) 0.0213(6) Uani 1 1 d . . . . .
H5 H -0.1162 0.7836 0.1246 0.026 Uiso 1 1 calc R . . . .
C6 C -0.2034(4) 0.6322(4) -0.02988(14) 0.0165(6) Uani 1 1 d . . . . .
C7 C -0.2405(4) 0.5349(4) -0.14100(14) 0.0181(6) Uani 1 1 d . . . . .
H7 H -0.3030 0.4754 -0.1836 0.022 Uiso 1 1 calc R . . . .
C8 C 0.1271(4) 0.6649(4) -0.18691(14) 0.0198(6) Uani 1 1 d . . . . .
C9 C 0.0606(4) 0.5804(4) -0.25959(14) 0.0181(6) Uani 1 1 d . . . . .
C10 C -0.1006(4) 0.6226(4) -0.30155(14) 0.0171(6) Uani 1 1 d . . . . .
C11 C -0.1587(4) 0.5485(4) -0.36839(14) 0.0176(6) Uani 1 1 d . . . . .
C12 C -0.0506(4) 0.4283(4) -0.39469(15) 0.0207(6) Uani 1 1 d . . . . .
H12 H -0.0868 0.3778 -0.4409 0.025 Uiso 1 1 calc R . . . .
C13 C 0.1106(4) 0.3798(4) -0.35465(16) 0.0231(6) Uani 1 1 d . . . . .
H13 H 0.1838 0.2953 -0.3724 0.028 Uiso 1 1 calc R . . . .
C14 C 0.1614(4) 0.4578(4) -0.28844(15) 0.0207(6) Uani 1 1 d . . . . .
C15 C -0.3233(5) 0.9448(4) -0.40577(15) 0.0216(6) Uani 1 1 d . . . . .
H15A H -0.2125 0.9683 -0.3670 0.026 Uiso 1 1 calc R . . . .
H15B H -0.3026 1.0537 -0.4347 0.026 Uiso 1 1 calc R . . . .
C16 C -0.5411(5) 0.9127(4) -0.37344(17) 0.0298(7) Uani 1 1 d . . . . .
H16A H -0.5753 0.7933 -0.3516 0.036 Uiso 1 1 calc R . . . .
H16B H -0.6513 0.9148 -0.4110 0.036 Uiso 1 1 calc R . . . .
C17 C -0.5439(6) 1.0556(5) -0.31754(18) 0.0415(9) Uani 1 1 d . . . . .
H17A H -0.5076 1.1737 -0.3391 0.062 Uiso 1 1 calc GR . . . .
H17B H -0.4390 1.0499 -0.2794 0.062 Uiso 1 1 calc GR . . . .
H17C H -0.6868 1.0354 -0.2980 0.062 Uiso 1 1 calc GR . . . .

loop_
_atom_site_aniso_label
_atom_site_aniso_U_11
_atom_site_aniso_U_22
_atom_site_aniso_U_33
_atom_site_aniso_U_23
_atom_site_aniso_U_13
_atom_site_aniso_U_12
Br 0.01806(14) 0.02715(16) 0.01818(15) -0.00452(11) -0.00362(10) -0.00305(11)
S 0.0242(4) 0.0166(3) 0.0158(3) -0.0006(3) -0.0008(3) 0.0029(3)
F1 0.0299(9) 0.0254(9) 0.0196(9) -0.0051(7) -0.0032(7) 0.0128(7)
F2 0.0265(9) 0.0418(11) 0.0267(10) -0.0043(8) -0.0093(7) 0.0171(8)
O1 0.0162(10) 0.0432(14) 0.0222(11) -0.0090(10) -0.0010(8) -0.0045(9)
O2 0.0285(11) 0.0243(11) 0.0290(12) 0.0031(9) 0.0093(9) 0.0051(9)
O3 0.0357(12) 0.0209(11) 0.0193(11) -0.0018(8) -0.0098(9) 0.0066(9)
N1 0.0123(11) 0.0251(13) 0.0184(12) -0.0005(10) -0.0018(9) -0.0021(9)
N2 0.0151(11) 0.0247(13) 0.0170(12) -0.0001(10) -0.0005(9) -0.0008(10)
N3 0.0169(11) 0.0208(12) 0.0175(12) 0.0027(10) 0.0007(9) 0.0051(9)
C1 0.0174(13) 0.0199(14) 0.0141(14) -0.0001(11) -0.0017(10) 0.0024(11)
C2 0.0141(13) 0.0178(14) 0.0181(14) 0.0018(11) -0.0008(10) 0.0028(11)
C3 0.0150(13) 0.0197(14) 0.0189(14) 0.0014(11) -0.0011(11) 0.0010(11)
C4 0.0146(13) 0.0198(14) 0.0185(14) -0.0028(11) -0.0018(11) -0.0008(11)
C5 0.0203(14) 0.0245(15) 0.0170(14) -0.0020(12) -0.0015(11) 0.0015(12)
C6 0.0131(12) 0.0177(14) 0.0170(14) -0.0006(11) -0.0026(10) 0.0008(10)
C7 0.0188(13) 0.0222(14) 0.0132(13) -0.0016(11) -0.0020(11) 0.0046(11)
C8 0.0182(13) 0.0240(15) 0.0160(14) -0.0018(11) -0.0022(11) 0.0031(11)
C9 0.0149(13) 0.0215(14) 0.0155(14) -0.0005(11) -0.0011(10) 0.0000(11)
C10 0.0158(13) 0.0163(14) 0.0192(14) -0.0028(11) 0.0037(11) 0.0034(11)
C11 0.0171(13) 0.0174(14) 0.0172(14) 0.0016(11) -0.0002(11) 0.0016(11)
C12 0.0242(15) 0.0216(15) 0.0154(14) -0.0023(11) -0.0009(11) 0.0041(12)
C13 0.0207(14) 0.0260(16) 0.0240(16) -0.0030(12) 0.0014(12) 0.0084(12)
C14 0.0162(13) 0.0253(15) 0.0212(15) 0.0008(12) -0.0037(11) 0.0063(11)
C15 0.0280(15) 0.0170(14) 0.0195(15) -0.0013(11) -0.0028(12) 0.0048(12)
C16 0.0338(17) 0.0272(17) 0.0315(18) 0.0034(14) 0.0044(14) 0.0126(14)
C17 0.059(2) 0.044(2) 0.0306(19) 0.0032(16) 0.0108(17) 0.0298(19)

loop_
_atom_type_symbol
_atom_type_description
_atom_type_scat_dispersion_real
_atom_type_scat_dispersion_imag
_atom_type_scat_source
C C 0.0033 0.0016 'International Tables Vol C Tables 4.2.6.8 and 6.1.1.4'
H H 0.0000 0.0000 'International Tables Vol C Tables 4.2.6.8 and 6.1.1.4'
N N 0.0061 0.0033 'International Tables Vol C Tables 4.2.6.8 and 6.1.1.4'
O O 0.0106 0.0060 'International Tables Vol C Tables 4.2.6.8 and 6.1.1.4'
F F 0.0171 0.0103 'International Tables Vol C Tables 4.2.6.8 and 6.1.1.4'
S S 0.1246 0.1234 'International Tables Vol C Tables 4.2.6.8 and 6.1.1.4'
Br Br -0.2901 2.4595 'International Tables Vol C Tables 4.2.6.8 and 6.1.1.4'

loop_
_geom_angle_atom_site_label_1
_geom_angle_atom_site_label_2
_geom_angle_atom_site_label_3
_geom_angle
_geom_angle_site_symmetry_1
_geom_angle_site_symmetry_3
_geom_angle_publ_flag
O2 S O3 118.95(13) . . ?
O2 S N3 109.59(12) . . ?
O2 S C15 108.86(13) . . ?
O3 S N3 104.66(12) . . ?
O3 S C15 108.46(13) . . ?
N3 S C15 105.50(13) . . ?
C7 N1 C6 108.7(2) . . ?
C6 N2 C5 115.2(2) . . ?
C11 N3 S 119.38(18) . . ?
C2 C1 C8 126.9(2) . . ?
C7 C1 C2 106.1(2) . . ?
C7 C1 C8 127.1(2) . . ?
C3 C2 C1 136.8(2) . . ?
C3 C2 C6 117.4(2) . . ?
C6 C2 C1 105.8(2) . . ?
C4 C3 C2 116.5(2) . . ?
C3 C4 Br 119.90(19) . . ?
C3 C4 C5 121.8(2) . . ?
C5 C4 Br 118.3(2) . . ?
N2 C5 C4 122.8(3) . . ?
N1 C6 C2 108.5(2) . . ?
N2 C6 N1 125.2(2) . . ?
N2 C6 C2 126.3(2) . . ?
N1 C7 C1 110.9(2) . . ?
O1 C8 C1 124.1(3) . . ?
O1 C8 C9 118.7(2) . . ?
C1 C8 C9 117.1(2) . . ?
C10 C9 C8 122.9(3) . . ?
C14 C9 C8 121.3(2) . . ?
C14 C9 C10 115.8(2) . . ?
F1 C10 C9 118.2(2) . . ?
F1 C10 C11 118.7(2) . . ?
C11 C10 C9 123.0(3) . . ?
C10 C11 N3 120.9(3) . . ?
C12 C11 N3 120.6(2) . . ?
C12 C11 C10 118.5(3) . . ?
C11 C12 C13 120.9(3) . . ?
C14 C13 C12 118.0(3) . . ?
F2 C14 C9 117.6(2) . . ?
F2 C14 C13 118.6(3) . . ?
C13 C14 C9 123.8(3) . . ?
C16 C15 S 114.7(2) . . ?
C15 C16 C17 110.3(3) . . ?

loop_
_geom_bond_atom_site_label_1
_geom_bond_atom_site_label_2
_geom_bond_distance
_geom_bond_site_symmetry_2
_geom_bond_publ_flag
Br C4 1.891(3) . ?
S O2 1.431(2) . ?
S O3 1.4414(19) . ?
S N3 1.640(2) . ?
S C15 1.755(3) . ?
F1 C10 1.350(3) . ?
F2 C14 1.357(3) . ?
O1 C8 1.218(3) . ?
N1 C6 1.375(3) . ?
N1 C7 1.341(4) . ?
N2 C5 1.335(3) . ?
N2 C6 1.329(3) . ?
N3 C11 1.430(3) . ?
C1 C2 1.438(4) . ?
C1 C7 1.383(4) . ?
C1 C8 1.439(4) . ?
C2 C3 1.394(3) . ?
C2 C6 1.413(4) . ?
C3 C4 1.378(4) . ?
C4 C5 1.396(4) . ?
C8 C9 1.517(4) . ?
C9 C10 1.386(4) . ?
C9 C14 1.379(4) . ?
C10 C11 1.383(4) . ?
C11 C12 1.377(4) . ?
C12 C13 1.387(4) . ?
C13 C14 1.377(4) . ?
C15 C16 1.514(4) . ?
C16 C17 1.518(5) . ?

loop_
_geom_hbond_atom_site_label_D
_geom_hbond_atom_site_label_H
_geom_hbond_atom_site_label_A
_geom_hbond_distance_DH
_geom_hbond_distance_HA
_geom_hbond_distance_DA
_geom_hbond_angle_DHA
_geom_hbond_site_symmetry_A
N1 H1 N2 0.88 1.98 2.841(3) 166.9 2_465
C3 H3A Br 0.95 2.94 3.876(3) 168.3 2_675
C7 H7 F2 0.95 2.64 3.388(3) 136.0 1_455
C12 H12 O2 0.95 2.43 3.178(4) 135.3 2_564
C15 H15A F1 0.99 2.46 3.083(3) 120.8 .
